data_2013046
loop_
_publ_author_name
'Calmuschi, Beatrice'
'Englert, Ulli'

_publ_section_title
;(<i>R</i>)-Di-\m-acetato-\k^2^<i>O</i>:<i>O</i>'-bis{[2-(1-aminoethyl)phenyl-\k^2^<i>C</i>^1^,<i>N</i>]palladium(II)},
 (<i>R</i>)-di-\m-chloro-bis{[2-(1-aminoethyl)phenyl-\k^2^<i>C</i>^1^,<i>N</i>]palladium(II)}
 and
 [<i>SP</i>-4-4]-(<i>R</i>)-[2-(1-aminoethyl)phenyl-\k^2^<i>C</i>^1^,<i>N</i>]chloro(pyridine-\k<i>N</i>)palladium(II)
;
_journal_issue 11
_journal_name_full 'Acta Crystallographica Section C'
_journal_page_first m545
_journal_page_last m548
_journal_paper_doi 10.1107/S0108270102018218
_journal_volume 58
_journal_year 2002
_chemical_formula_iupac '[Pd2 (C8 H10 N)2 Cl2]'
_chemical_formula_moiety 'C16 H20 Cl2 N2 Pd2'
_chemical_formula_sum 'C16 H20 Cl2 N2 Pd2'
_chemical_formula_weight 524.04
_chemical_name_systematic
;
(R)-di-\m-chloro-bis{[2-(1-aminoethyl)phenyl-\k^2^C^1^,N]palladium(II)}
;
_space_group_IT_number 19
_symmetry_cell_setting orthorhombic
_symmetry_space_group_name_Hall 'P 2ac 2ab'
_symmetry_space_group_name_H-M 'P 21 21 21'
_atom_sites_solution_hydrogens geom
_atom_sites_solution_primary direct
_atom_sites_solution_secondary difmap
_audit_creation_method SHELXL97
_cell_angle_alpha 90
_cell_angle_beta 90
_cell_angle_gamma 90
_cell_formula_units_Z 4
_cell_length_a 7.330(3)
_cell_length_b 10.819(4)
_cell_length_c 22.453(8)
_cell_measurement_reflns_used 24302
_cell_measurement_temperature 293(2)
_cell_measurement_theta_max 28.21
_cell_measurement_theta_min 1.81
_cell_volume 1780.6(12)
_computing_cell_refinement SMART
_computing_data_collection 'SMART (Bruker, 2001)'
_computing_data_reduction 'SAINT-Plus (Bruker, 1999)'
_computing_molecular_graphics 'PLATON (Spek, 1990)'
_computing_publication_material SHELXL97
_computing_structure_refinement 'SHELXL97 (Sheldrick, 1997)'
_computing_structure_solution 'SHELXS97 (Sheldrick, 1997)'
_diffrn_ambient_temperature 293(2)
_diffrn_measured_fraction_theta_full 0.998
_diffrn_measured_fraction_theta_max 0.998
_diffrn_measurement_device_type 'Bruker SMART APEX CCD area-detector'
_diffrn_measurement_method \w
_diffrn_radiation_monochromator graphite
_diffrn_radiation_source 'fine-focus sealed tube'
_diffrn_radiation_type MoK\a
_diffrn_radiation_wavelength 0.71073
_diffrn_reflns_av_R_equivalents 0.088
_diffrn_reflns_av_sigmaI/netI 0.065
_diffrn_reflns_limit_h_max 9
_diffrn_reflns_limit_h_min -9
_diffrn_reflns_limit_k_max 14
_diffrn_reflns_limit_k_min -14
_diffrn_reflns_limit_l_max 29
_diffrn_reflns_limit_l_min -29
_diffrn_reflns_number 24210
_diffrn_reflns_theta_full 28.21
_diffrn_reflns_theta_max 28.21
_diffrn_reflns_theta_min 1.81
_diffrn_standards_decay_% none
_diffrn_standards_interval_count 0
_diffrn_standards_interval_time 0
_diffrn_standards_number 0
_exptl_absorpt_coefficient_mu 2.317
_exptl_absorpt_correction_T_max 0.955
_exptl_absorpt_correction_T_min 0.205
_exptl_absorpt_correction_type empirical
_exptl_absorpt_process_details '(SADABS; Sheldrick, 1996)'
_exptl_crystal_colour 'light yellow'
_exptl_crystal_density_diffrn 1.955
_exptl_crystal_density_meas ?
_exptl_crystal_density_method 'not measured'
_exptl_crystal_description 'elongated plate'
_exptl_crystal_F_000 1024
_exptl_crystal_size_max 1.00
_exptl_crystal_size_mid 0.45
_exptl_crystal_size_min 0.02
_refine_diff_density_max 0.77
_refine_diff_density_min -0.88
_refine_ls_abs_structure_details 'Flack (1983); 1864 Friedel pairs'
_refine_ls_abs_structure_Flack 0.02(6)
_refine_ls_extinction_method none
_refine_ls_goodness_of_fit_ref 1.073
_refine_ls_hydrogen_treatment constr
_refine_ls_matrix_type full
_refine_ls_number_parameters 201
_refine_ls_number_reflns 4390
_refine_ls_number_restraints 0
_refine_ls_restrained_S_all 1.073
_refine_ls_R_factor_all 0.060
_refine_ls_R_factor_gt 0.049
_refine_ls_shift/su_max <0.001
_refine_ls_shift/su_mean 0.000
_refine_ls_structure_factor_coef Fsqd
_refine_ls_weighting_details 'calc w = 1/[\s^2^(Fo^2^)+(0.0480P)^2^] where P=(Fo^2^+2Fc^2^)/3'
_refine_ls_weighting_scheme calc
_refine_ls_wR_factor_gt 0.105
_refine_ls_wR_factor_ref 0.109
_reflns_number_gt 3782
_reflns_number_total 4390
_reflns_threshold_expression I>2\s(I)
_cod_data_source_file sk1575.cif
_cod_data_source_block II
_cod_depositor_comments
;
The following automatic conversions were performed:
'_symmetry_cell_setting' value 'Orthorhombic' changed to 'orthorhombic'
according to '/home/saulius/struct/CIF-dictionaries/cif_core.dic'
dictionary named 'cif_core.dic' version 2.4.1 from 2010-06-29.

Automatic conversion script
Id: cif_fix_enum 1527 2010-12-29 10:47:43Z saulius 

The following automatic conversions were performed:

'_symmetry_cell_setting' value 'Orthorhombic' changed to
'orthorhombic' according to
/home/saulius/struct/CIF-dictionaries/cif_core.dic dictionary named
'cif_core.dic' version 2.4.1 from 2010-06-29.

Automatic conversion script
Id: cif_fix_values 1715 2011-07-08 13:25:40Z adriana 

The following automatic conversions were performed:

'_exptl_crystal_density_meas' value 'not measured' was changed to '?'
- the value is perceived as not measured.

Automatic conversion script
Id: cif_fix_values 3008 2015-01-20 13:52:24Z robertas 
;
_cod_original_cell_volume 1780.4(11)
_cod_database_code 2013046
_cod_database_fobs_code 2013046

loop_
_symmetry_equiv_pos_as_xyz
'x, y, z'
'-x+1/2, -y, z+1/2'
'-x, y+1/2, -z+1/2'
'x+1/2, -y+1/2, -z'

loop_
_atom_site_label
_atom_site_fract_x
_atom_site_fract_y
_atom_site_fract_z
_atom_site_U_iso_or_equiv
_atom_site_adp_type
_atom_site_calc_flag
_atom_site_refinement_flags
_atom_site_occupancy
_atom_site_disorder_assembly
_atom_site_disorder_group
_atom_site_type_symbol
Pd1 0.31461(7) 0.90027(5) 0.03219(2) 0.03502(14) Uani d . 1 . . Pd
Pd2 0.10607(7) 0.73789(5) 0.14796(2) 0.03421(14) Uani d . 1 . . Pd
Cl1 0.0137(2) 0.85650(19) 0.05849(8) 0.0438(5) Uani d . 1 . . Cl
Cl2 0.4042(3) 0.79497(19) 0.12412(9) 0.0500(5) Uani d . 1 . . Cl
C11 0.2580(10) 0.9937(7) -0.0395(3) 0.0381(16) Uani d . 1 . . C
C12 0.0897(11) 0.9983(7) -0.0692(3) 0.0424(17) Uani d . 1 . . C
H12 -0.0148 0.9510 -0.0543 0.055 Uiso calc R 1 . . H
C13 0.0732(12) 1.0699(8) -0.1196(4) 0.051(2) Uani d . 1 . . C
H13 -0.0451 1.0759 -0.1397 0.066 Uiso calc R 1 . . H
C14 0.2180(14) 1.1323(9) -0.1418(4) 0.064(3) Uani d . 1 . . C
H14 0.2024 1.1826 -0.1777 0.084 Uiso calc R 1 . . H
C15 0.3818(14) 1.1269(8) -0.1159(4) 0.058(2) Uani d . 1 . . C
H15 0.4856 1.1708 -0.1335 0.076 Uiso calc R 1 . . H
C16 0.4048(11) 1.0581(7) -0.0633(3) 0.0445(17) Uani d . 1 . . C
C17 0.5817(11) 1.0477(8) -0.0316(4) 0.053(2) Uani d . 1 . . C
H17 0.6803 1.0414 -0.0609 0.069 Uiso calc R 1 . . H
C18 0.6211(19) 1.1525(9) 0.0095(6) 0.111(5) Uani d . 1 . . C
H18A 0.5134 1.1692 0.0341 0.145 Uiso calc R 1 . . H
H18B 0.6515 1.2263 -0.0138 0.145 Uiso calc R 1 . . H
H18C 0.7243 1.1309 0.0353 0.145 Uiso calc R 1 . . H
N1 0.5715(8) 0.9303(7) 0.0030(3) 0.0504(17) Uani d . 1 . . N
H1A 0.6521 0.9345 0.0360 0.066 Uiso calc R 1 . . H
H1B 0.6088 0.8634 -0.0216 0.066 Uiso calc R 1 . . H
C21 0.1680(10) 0.6466(6) 0.2198(3) 0.0343(15) Uani d . 1 . . C
C22 0.3435(9) 0.6108(7) 0.2366(3) 0.0391(16) Uani d . 1 . . C
H22 0.4484 0.6272 0.2107 0.051 Uiso calc R 1 . . H
C23 0.3660(12) 0.5502(8) 0.2918(4) 0.055(2) Uani d . 1 . . C
H23 0.4887 0.5280 0.3053 0.072 Uiso calc R 1 . . H
C24 0.2221(12) 0.5230(7) 0.3257(4) 0.051(2) Uani d . 1 . . C
H24 0.2418 0.4794 0.3634 0.066 Uiso calc R 1 . . H
C25 0.0485(10) 0.5537(7) 0.3095(4) 0.0433(18) Uani d . 1 . . C
H25 -0.0553 0.5340 0.3354 0.056 Uiso calc R 1 . . H
C26 0.0232(9) 0.6133(7) 0.2558(3) 0.0357(15) Uani d . 1 . . C
C27 -0.1652(10) 0.6525(7) 0.2357(3) 0.0383(16) Uani d . 1 . . C
H27 -0.2493 0.5826 0.2402 0.050 Uiso calc R 1 . . H
C28 -0.2377(10) 0.7610(8) 0.2700(4) 0.0497(19) Uani d . 1 . . C
H28A -0.2503 0.7385 0.3121 0.065 Uiso calc R 1 . . H
H28B -0.3572 0.7847 0.2540 0.065 Uiso calc R 1 . . H
H28C -0.1530 0.8307 0.2662 0.065 Uiso calc R 1 . . H
N2 -0.1484(7) 0.6841(6) 0.1707(3) 0.0377(14) Uani d . 1 . . N
H2A -0.2316 0.7486 0.1614 0.049 Uiso calc R 1 . . H
H2B -0.1811 0.6139 0.1476 0.049 Uiso calc R 1 . . H

loop_
_atom_site_aniso_label
_atom_site_aniso_U_11
_atom_site_aniso_U_22
_atom_site_aniso_U_33
_atom_site_aniso_U_12
_atom_site_aniso_U_13
_atom_site_aniso_U_23
Pd1 0.0289(2) 0.0425(3) 0.0337(3) -0.0004(2) -0.0008(2) 0.0020(2)
Pd2 0.0279(2) 0.0431(3) 0.0316(2) -0.0021(2) -0.0006(2) 0.0011(2)
Cl1 0.0301(9) 0.0649(13) 0.0363(9) 0.0027(8) 0.0016(7) 0.0083(8)
Cl2 0.0334(9) 0.0677(13) 0.0489(10) -0.0066(9) -0.0038(8) 0.0173(9)
C11 0.037(4) 0.042(4) 0.035(4) 0.002(3) -0.001(3) -0.005(3)
C12 0.040(4) 0.050(4) 0.037(4) 0.007(4) 0.002(3) 0.004(3)
C13 0.047(5) 0.065(5) 0.040(4) -0.001(4) -0.017(4) 0.002(4)
C14 0.068(6) 0.073(6) 0.052(5) 0.013(5) -0.011(5) 0.019(5)
C15 0.059(5) 0.064(6) 0.052(5) 0.001(5) 0.014(5) 0.018(4)
C16 0.042(4) 0.053(4) 0.039(4) -0.005(4) 0.008(4) 0.002(3)
C17 0.043(4) 0.061(5) 0.056(5) -0.016(4) -0.004(4) 0.007(4)
C18 0.137(12) 0.056(6) 0.141(12) -0.022(7) -0.053(11) -0.006(7)
N1 0.027(3) 0.069(5) 0.055(4) 0.005(3) -0.004(3) 0.006(3)
C21 0.033(4) 0.037(3) 0.034(3) 0.000(3) -0.001(3) 0.004(3)
C22 0.032(4) 0.047(4) 0.038(4) -0.002(3) 0.005(3) 0.004(3)
C23 0.046(5) 0.064(5) 0.056(5) 0.007(4) -0.002(4) 0.015(4)
C24 0.055(5) 0.043(4) 0.054(5) 0.010(4) 0.004(4) 0.007(4)
C25 0.034(4) 0.048(4) 0.048(4) -0.001(3) 0.006(3) -0.001(3)
C26 0.025(3) 0.046(4) 0.036(3) -0.002(3) -0.002(3) -0.003(3)
C27 0.030(4) 0.045(4) 0.040(4) -0.005(3) 0.000(3) 0.000(3)
C28 0.038(4) 0.061(5) 0.049(4) -0.003(4) 0.006(3) -0.001(4)
N2 0.021(3) 0.060(4) 0.032(3) -0.004(2) -0.001(2) 0.000(3)

loop_
_atom_type_symbol
_atom_type_description
_atom_type_scat_dispersion_real
_atom_type_scat_dispersion_imag
_atom_type_scat_source
C C .0033 .0016 'International Tables Vol C Tables 4.2.6.8 and 6.1.1.4'
H H .0000 .0000 'International Tables Vol C Tables 4.2.6.8 and 6.1.1.4'
Cl Cl .1484 .1585 'International Tables Vol C Tables 4.2.6.8 and 6.1.1.4'
Pd Pd -.9988 1.0072 'International Tables Vol C Tables 4.2.6.8 and 6.1.1.4'
N N .0061 .0033 'International Tables Vol C Tables 4.2.6.8 and 6.1.1.4'

loop_
_geom_angle_atom_site_label_1
_geom_angle_atom_site_label_2
_geom_angle_atom_site_label_3
_geom_angle
_geom_angle_publ_flag
Cl1 Pd1 Cl2 86.90(7) yes
N1 Pd1 Cl1 175.2(2) yes
N1 Pd1 Cl2 95.67(19) yes
C11 Pd1 N1 81.2(3) yes
C11 Pd1 Cl1 96.5(2) yes
C11 Pd1 Cl2 175.5(2) yes
Cl2 Pd2 Cl1 86.15(7) yes
N2 Pd2 Cl1 95.82(17) yes
N2 Pd2 Cl2 177.97(18) yes
C21 Pd2 N2 81.9(3) yes
C21 Pd2 Cl1 177.4(2) yes
C21 Pd2 Cl2 96.1(2) yes
Pd1 Cl1 Pd2 92.98(7) yes
Pd2 Cl2 Pd1 93.74(7) yes
C16 C11 C12 118.7(7) no
C16 C11 Pd1 114.5(6) no
C12 C11 Pd1 126.8(6) no
C13 C12 C11 119.2(8) no
C13 C12 H12 120.4 no
C11 C12 H12 120.4 no
C14 C13 C12 121.0(8) no
C14 C13 H13 119.5 no
C12 C13 H13 119.5 no
C15 C14 C13 121.6(8) no
C15 C14 H14 119.2 no
C13 C14 H14 119.2 no
C14 C15 C16 119.7(8) no
C14 C15 H15 120.1 no
C16 C15 H15 120.1 no
C11 C16 C15 119.7(8) no
C11 C16 C17 117.0(7) no
C15 C16 C17 123.2(8) no
C16 C17 C18 114.2(9) no
C16 C17 N1 105.7(6) no
C18 C17 N1 109.7(8) no
C16 C17 H17 109.1 no
C18 C17 H17 109.1 no
N1 C17 H17 109.1 no
C17 C18 H18A 109.5 no
C17 C18 H18B 109.5 no
H18A C18 H18B 109.5 no
C17 C18 H18C 109.5 no
H18A C18 H18C 109.5 no
H18B C18 H18C 109.5 no
C17 N1 Pd1 110.7(5) yes
C17 N1 H1A 109.5 no
Pd1 N1 H1A 109.5 no
C17 N1 H1B 109.5 no
Pd1 N1 H1B 109.5 no
H1A N1 H1B 108.1 no
C26 C21 C22 118.6(6) no
C26 C21 Pd2 116.0(5) no
C22 C21 Pd2 125.4(5) no
C21 C22 C23 118.2(7) no
C21 C22 H22 120.9 no
C23 C22 H22 120.9 no
C24 C23 C22 120.8(8) no
C24 C23 H23 119.6 no
C22 C23 H23 119.6 no
C23 C24 C25 122.2(8) no
C23 C24 H24 118.9 no
C25 C24 H24 118.9 no
C24 C25 C26 118.1(7) no
C24 C25 H25 120.9 no
C26 C25 H25 120.9 no
C25 C26 C21 122.0(6) no
C25 C26 C27 120.9(6) no
C21 C26 C27 117.0(6) no
C28 C27 N2 110.4(6) no
C28 C27 C26 112.9(6) no
N2 C27 C26 106.2(6) no
C28 C27 H27 109.1 no
N2 C27 H27 109.1 no
C26 C27 H27 109.1 no
C27 C28 H28A 109.5 no
C27 C28 H28B 109.5 no
H28A C28 H28B 109.5 no
C27 C28 H28C 109.5 no
H28A C28 H28C 109.5 no
H28B C28 H28C 109.5 no
C27 N2 Pd2 112.7(4) yes
C27 N2 H2A 109.0 no
Pd2 N2 H2A 109.0 no
C27 N2 H2B 109.0 no
Pd2 N2 H2B 109.0 no
H2A N2 H2B 107.8 no

loop_
_geom_bond_atom_site_label_1
_geom_bond_atom_site_label_2
_geom_bond_site_symmetry_2
_geom_bond_distance
_geom_bond_publ_flag
Pd1 Cl1 . 2.332(2) yes
Pd1 Cl2 . 2.447(2) yes
Pd1 N1 . 2.020(6) yes
Pd1 C11 . 1.946(8) yes
Pd2 Cl1 . 2.4781(19) yes
Pd2 Cl2 . 2.333(2) yes
Pd2 N2 . 2.019(5) yes
Pd2 C21 . 1.946(7) yes
C11 C16 . 1.388(10) no
C11 C12 . 1.404(11) no
C12 C13 . 1.377(10) no
C12 H12 . 0.9800 no
C13 C14 . 1.352(12) no
C13 H13 . 0.9800 no
C14 C15 . 1.335(13) no
C14 H14 . 0.9800 no
C15 C16 . 1.406(11) no
C15 H15 . 0.9800 no
C16 C17 . 1.484(11) no
C17 C18 . 1.489(13) no
C17 N1 . 1.490(10) yes
C17 H17 . 0.9800 no
C18 H18A . 0.9801 no
C18 H18B . 0.9801 no
C18 H18C . 0.9801 no
N1 H1A . 0.9500 no
N1 H1B . 0.9500 no
C21 C26 . 1.381(10) no
C21 C22 . 1.395(10) no
C22 C23 . 1.411(11) no
C22 H22 . 0.9800 no
C23 C24 . 1.333(12) no
C23 H23 . 0.9800 no
C24 C25 . 1.364(11) no
C24 H24 . 0.9800 no
C25 C26 . 1.381(10) no
C25 H25 . 0.9800 no
C26 C27 . 1.513(10) no
C27 C28 . 1.501(11) no
C27 N2 . 1.505(9) yes
C27 H27 . 0.9800 no
C28 H28A . 0.9801 no
C28 H28B . 0.9801 no
C28 H28C . 0.9801 no
N2 H2A . 0.9500 no
N2 H2B . 0.9500 no
